data_9005693
loop_
_publ_author_name
'Bellezza, M.'
'Merlino, S.'
'Perchiazzi, N.'

_publ_section_title
;
 Chemical and structural study of the Zr,Ti-disilicates in the venanzite
 from Pian di Celle, Umbria, Italy
;
_journal_name_full 'European Journal of Mineralogy'
_journal_page_first 957
_journal_page_last 969
_journal_paper_doi 10.1127/0935-1221/2004/0016-0957
_journal_volume 16
_journal_year 2004
_chemical_compound_source 'Pian di Celle, Umbria, Italy'
_chemical_formula_sum 'Ca5.66 F4 Na1.06 O14 Si4 Ti0.98 Zr0.28'
_chemical_name_mineral Gotzenite
_space_group_IT_number 2
_symmetry_space_group_name_Hall '-P 1'
_symmetry_space_group_name_H-M 'P -1'
_cell_angle_alpha 89.94
_cell_angle_beta 100.74
_cell_angle_gamma 101.06
_cell_length_a 9.636
_cell_length_b 7.341
_cell_length_c 5.737
_cell_formula_units_Z 1
_cell_volume 391.055
_database_code_amcsd 0007084
_exptl_crystal_density_diffrn 3.125
_cod_original_formula_sum 'Ca5.66 Zr.28 Na1.06 Ti.98 Si4 O14 F4'
_cod_database_code 9005693

loop_
_space_group_symop_operation_xyz
x,y,z
-x,-y,-z

loop_
_atom_site_label
_atom_site_fract_x
_atom_site_fract_y
_atom_site_fract_z
_atom_site_occupancy
_atom_site_U_iso_or_equiv
Ca1 0.63220 0.90960 0.22180 0.86000 0.01300
Zr1 0.63220 0.90960 0.22180 0.14000 0.01300
Ca2 0.63450 0.40780 0.21940 1.00000 0.01100
Ca3 0.99350 0.24210 0.49600 0.68000 0.01800
Na3 0.99350 0.24210 0.49600 0.32000 0.01800
Ca4 0.00000 0.50000 0.00000 0.58000 0.02500
Na4 0.00000 0.50000 0.00000 0.42000 0.02500
Ti5 0.00000 0.00000 0.00000 0.98000 0.01800
Si1 0.71790 0.65290 0.74780 1.00000 0.01200
Si2 0.72290 0.21320 0.75100 1.00000 0.01600
O1 0.75920 0.44240 0.78990 1.00000 0.02400
O2 0.61470 0.66890 0.93390 1.00000 0.01700
O3 0.61810 0.14070 0.93140 1.00000 0.01600
O4 0.64670 0.66480 0.47640 1.00000 0.02100
O5 0.67060 0.16640 0.47550 1.00000 0.02700
O6 0.87910 0.78060 0.81840 1.00000 0.02200
O7 0.88480 0.17220 0.83070 1.00000 0.02300
F1 0.88880 0.47570 0.30590 1.00000 0.01900
F2 0.88560 0.96880 0.26350 1.00000 0.02800

loop_
_cod_related_entry_id
_cod_related_entry_database
_cod_related_entry_code
1 AMCSD 0007084
